data_7249746
loop_
_publ_author_name
'Zakharova, Daria V.'
'Aysin, Rinat R.'
'Pavlov, Alexander A.'
'Khanin, Dmitriy'
'Platonova, Elena O.'
'Nelyubina, Yulia'
'Polezhaev, Alexander'

_publ_section_title
;
 Tandem Diels-Alder reaction overrules entropy: the gate to a thermally
 stable, yet thermally recyclable furan-based polymers
;
_journal_name_full 'Green Chemistry'
_journal_paper_doi 10.1039/D4GC04846F
_journal_year 2024
_chemical_formula_moiety 'C26 H22 N2 O4'
_chemical_formula_sum 'C26 H22 N2 O4'
_chemical_formula_weight 426.45
_space_group_crystal_system monoclinic
_space_group_IT_number 14
_space_group_name_Hall '-P 2ybc'
_space_group_name_H-M_alt 'P 1 21/c 1'
_atom_sites_solution_hydrogens geom
_atom_sites_solution_primary dual
_audit_creation_date 2024-07-11
_audit_creation_method
;
Olex2 1.5
(compiled 2023.02.24 svn.rf166f9f3 for OlexSys, GUI svn.r6725)
;
_audit_update_record
;
2024-07-11 deposited with the CCDC.	2025-01-07 downloaded from the CCDC.
;
_cell_angle_alpha 90
_cell_angle_beta 103.215(7)
_cell_angle_gamma 90
_cell_formula_units_Z 4
_cell_length_a 14.310(4)
_cell_length_b 14.559(4)
_cell_length_c 10.188(3)
_cell_measurement_reflns_used 891
_cell_measurement_temperature 120
_cell_measurement_theta_max 20.96
_cell_measurement_theta_min 2.48
_cell_volume 2066.4(10)
_computing_molecular_graphics 'Olex2 1.5 (Dolomanov et al., 2009)'
_computing_publication_material 'Olex2 1.5 (Dolomanov et al., 2009)'
_computing_structure_refinement 'XL  (Sheldrick, 2008)'
_computing_structure_solution 'SHELXT 2014/4 (Sheldrick, 2014)'
_diffrn_ambient_temperature 120
_diffrn_measured_fraction_theta_full 0.969
_diffrn_measured_fraction_theta_max 0.999
_diffrn_measurement_device_type 'Bruker ApexII DUO CCD'
_diffrn_measurement_method '\f and \w scans'
_diffrn_radiation_type MoK\a
_diffrn_radiation_wavelength 0.71073
_diffrn_reflns_av_R_equivalents 0.1764
_diffrn_reflns_av_unetI/netI 0.1265
_diffrn_reflns_Laue_measured_fraction_full 0.969
_diffrn_reflns_Laue_measured_fraction_max 0.999
_diffrn_reflns_limit_h_max 17
_diffrn_reflns_limit_h_min -17
_diffrn_reflns_limit_k_max 17
_diffrn_reflns_limit_k_min -17
_diffrn_reflns_limit_l_max 12
_diffrn_reflns_limit_l_min -11
_diffrn_reflns_number 18275
_diffrn_reflns_point_group_measured_fraction_full 0.969
_diffrn_reflns_point_group_measured_fraction_max 0.999
_diffrn_reflns_theta_full 25.242
_diffrn_reflns_theta_max 24.999
_diffrn_reflns_theta_min 2.023
_exptl_absorpt_coefficient_mu 0.093
_exptl_absorpt_correction_T_max 0.7461
_exptl_absorpt_correction_T_min 0.6085
_exptl_absorpt_correction_type multi-scan
_exptl_absorpt_process_details
;
SADABS-2008/1 (Bruker,2008) was used for absorption correction.
wR2(int) was 0.0861 before and 0.0692 after correction.
The Ratio of minimum to maximum transmission is 0.8156.
The \l/2 correction factor is 0.0015.
;
_exptl_crystal_colour colourless
_exptl_crystal_colour_primary colourless
_exptl_crystal_density_diffrn 1.371
_exptl_crystal_description prism
_exptl_crystal_F_000 896
_exptl_crystal_size_max 0.3
_exptl_crystal_size_mid 0.25
_exptl_crystal_size_min 0.25
_refine_diff_density_max 0.274
_refine_diff_density_min -0.233
_refine_diff_density_rms 0.058
_refine_ls_extinction_coef 0.0032(4)
_refine_ls_extinction_expression Fc^*^=kFc[1+0.001xFc^2^\l^3^/sin(2\q)]^-1/4^
_refine_ls_extinction_method SHELXL
_refine_ls_goodness_of_fit_ref 0.972
_refine_ls_hydrogen_treatment constr
_refine_ls_matrix_type full
_refine_ls_number_parameters 290
_refine_ls_number_reflns 3632
_refine_ls_number_restraints 0
_refine_ls_restrained_S_all 0.972
_refine_ls_R_factor_all 0.1401
_refine_ls_R_factor_gt 0.0552
_refine_ls_shift/su_max 0.000
_refine_ls_shift/su_mean 0.000
_refine_ls_structure_factor_coef Fsqd
_refine_ls_weighting_details 'w=1/[\s^2^(Fo^2^)+(0.0317P)^2^] where P=(Fo^2^+2Fc^2^)/3'
_refine_ls_weighting_scheme calc
_refine_ls_wR_factor_gt 0.0879
_refine_ls_wR_factor_ref 0.1145
_reflns_Friedel_coverage 0.000
_reflns_number_gt 1879
_reflns_number_total 3632
_reflns_threshold_expression 'I > 2\s(I)'
_cod_data_source_file d4gc04846f2.cif
_cod_data_source_block 5a
_cod_original_cell_volume 2066.3(10)
_cod_database_code 7249746
_shelxl_version_number 2014/6
_shelx_space_group_comment
;
The symmetry employed for this shelxl refinement is uniquely defined
by the following loop, which should always be used as a source of
symmetry information in preference to the above space-group names.
They are only intended as comments.
;
_olex2_refinement_description
;
1. Fixed Uiso
 At 1.2 times of:
  All C(H) groups, All C(H,H) groups
2.a Ternary CH refined with riding coordinates:
 C3(H3), C4(H4), C5(H5), C6(H6), C8(H8), C15(H15)
2.b Secondary CH2 refined with riding coordinates:
 C19(H19A,H19B), C20(H20A,H20B)
2.c Aromatic/amide H refined with riding coordinates:
 C10(H10), C11(H11), C12(H12), C13(H13), C14(H14), C16(H16), C17(H17),
 C22(H22), C23(H23), C24(H24), C25(H25), C26(H26)
;
_olex2_submission_special_instructions 'No special instructions were received'

loop_
_space_group_symop_operation_xyz
'x, y, z'
'-x, y+1/2, -z+1/2'
'-x, -y, -z'
'x, -y-1/2, z-1/2'

loop_
_atom_site_label
_atom_site_type_symbol
_atom_site_fract_x
_atom_site_fract_y
_atom_site_fract_z
_atom_site_U_iso_or_equiv
_atom_site_adp_type
_atom_site_occupancy
_atom_site_site_symmetry_order
_atom_site_calc_flag
_atom_site_refinement_flags_posn
_atom_site_refinement_flags_adp
_atom_site_refinement_flags_occupancy
_atom_site_disorder_assembly
_atom_site_disorder_group
O1 O -0.99176(17) -0.40297(16) -0.7439(2) 0.0297(6) Uani 1 1 d . . . . .
O2 O -0.66916(17) -0.45847(16) -0.6401(2) 0.0267(6) Uani 1 1 d . . . . .
O3 O -0.79863(14) -0.25120(15) -0.5328(2) 0.0162(5) Uani 1 1 d . . . . .
O4 O -0.76241(15) -0.06959(15) -0.4794(2) 0.0211(6) Uani 1 1 d . . . . .
N1 N -0.83463(19) -0.45050(18) -0.6867(3) 0.0184(7) Uani 1 1 d . . . . .
N2 N -0.59064(19) -0.19351(19) -0.4046(3) 0.0192(7) Uani 1 1 d . . . . .
C1 C -0.7424(2) -0.4140(2) -0.6766(3) 0.0187(8) Uani 1 1 d . . . . .
C2 C -0.9067(3) -0.3865(2) -0.7299(3) 0.0213(9) Uani 1 1 d . . . . .
C3 C -0.8619(2) -0.2963(2) -0.7528(3) 0.0180(8) Uani 1 1 d . . . . .
H3 H -0.8847 -0.2742 -0.8455 0.022 Uiso 1 1 calc R U . . .
C4 C -0.8721(2) -0.2227(2) -0.6472(3) 0.0188(8) Uani 1 1 d . . . . .
H4 H -0.9364 -0.2198 -0.6291 0.023 Uiso 1 1 calc R U . . .
C5 C -0.8367(2) -0.1305(2) -0.6898(3) 0.0189(8) Uani 1 1 d . . . . .
H5 H -0.8637 -0.1160 -0.7849 0.023 Uiso 1 1 calc R U . . .
C6 C -0.7271(2) -0.1501(2) -0.6595(3) 0.0175(8) Uani 1 1 d . . . . .
H6 H -0.7005 -0.1459 -0.7398 0.021 Uiso 1 1 calc R U . . .
C7 C -0.7192(2) -0.2464(2) -0.5989(3) 0.0171(8) Uani 1 1 d . . . . .
C8 C -0.7528(2) -0.3145(2) -0.7174(3) 0.0160(8) Uani 1 1 d . . . . .
H8 H -0.7234 -0.3011 -0.7932 0.019 Uiso 1 1 calc R U . . .
C9 C -0.8529(2) -0.5443(2) -0.6574(3) 0.0197(8) Uani 1 1 d . . . . .
C10 C -0.8281(2) -0.6140(2) -0.7356(3) 0.0260(9) Uani 1 1 d . . . . .
H10 H -0.7996 -0.6002 -0.8066 0.031 Uiso 1 1 calc R U . . .
C11 C -0.8459(3) -0.7041(3) -0.7072(4) 0.0303(10) Uani 1 1 d . . . . .
H11 H -0.8281 -0.7512 -0.7581 0.036 Uiso 1 1 calc R U . . .
C12 C -0.8904(2) -0.7249(3) -0.6032(4) 0.0301(10) Uani 1 1 d . . . . .
H12 H -0.9033 -0.7857 -0.5857 0.036 Uiso 1 1 calc R U . . .
C13 C -0.9155(2) -0.6551(3) -0.5257(4) 0.0281(9) Uani 1 1 d . . . . .
H13 H -0.9452 -0.6688 -0.4560 0.034 Uiso 1 1 calc R U . . .
C14 C -0.8960(2) -0.5639(2) -0.5526(3) 0.0220(8) Uani 1 1 d . . . . .
H14 H -0.9119 -0.5167 -0.5002 0.026 Uiso 1 1 calc R U . . .
C15 C -0.8378(2) -0.0472(2) -0.5953(3) 0.0226(9) Uani 1 1 d . . . . .
H15 H -0.9002 -0.0335 -0.5756 0.027 Uiso 1 1 calc R U . . .
C16 C -0.7920(2) 0.0319(2) -0.6563(3) 0.0239(9) Uani 1 1 d . . . . .
H16 H -0.8232 0.0820 -0.7038 0.029 Uiso 1 1 calc R U . . .
C17 C -0.6988(2) 0.0145(2) -0.6277(3) 0.0223(9) Uani 1 1 d . . . . .
H17 H -0.6507 0.0505 -0.6491 0.027 Uiso 1 1 calc R U . . .
C18 C -0.6866(2) -0.0763(2) -0.5526(3) 0.0197(8) Uani 1 1 d . . . . .
C19 C -0.5913(2) -0.1011(2) -0.4623(3) 0.0227(9) Uani 1 1 d . . . . .
H19A H -0.5421 -0.0975 -0.5137 0.027 Uiso 1 1 calc R U . . .
H19B H -0.5756 -0.0566 -0.3897 0.027 Uiso 1 1 calc R U . . .
C20 C -0.6247(2) -0.2675(2) -0.5028(3) 0.0186(8) Uani 1 1 d . . . . .
H20A H -0.6315 -0.3235 -0.4542 0.022 Uiso 1 1 calc R U . . .
H20B H -0.5767 -0.2785 -0.5545 0.022 Uiso 1 1 calc R U . . .
C21 C -0.5098(2) -0.2162(2) -0.3000(3) 0.0201(8) Uani 1 1 d . . . . .
C22 C -0.4672(2) -0.1502(3) -0.2041(3) 0.0247(9) Uani 1 1 d . . . . .
H22 H -0.4898 -0.0901 -0.2122 0.030 Uiso 1 1 calc R U . . .
C23 C -0.3921(3) -0.1738(3) -0.0979(3) 0.0308(10) Uani 1 1 d . . . . .
H23 H -0.3645 -0.1288 -0.0364 0.037 Uiso 1 1 calc R U . . .
C24 C -0.3571(2) -0.2628(3) -0.0809(4) 0.0324(10) Uani 1 1 d . . . . .
H24 H -0.3074 -0.2781 -0.0081 0.039 Uiso 1 1 calc R U . . .
C25 C -0.3982(3) -0.3281(3) -0.1750(4) 0.0318(10) Uani 1 1 d . . . . .
H25 H -0.3757 -0.3882 -0.1650 0.038 Uiso 1 1 calc R U . . .
C26 C -0.4720(2) -0.3058(3) -0.2835(3) 0.0247(9) Uani 1 1 d . . . . .
H26 H -0.4971 -0.3507 -0.3467 0.030 Uiso 1 1 calc R U . . .

loop_
_atom_site_aniso_label
_atom_site_aniso_U_11
_atom_site_aniso_U_22
_atom_site_aniso_U_33
_atom_site_aniso_U_23
_atom_site_aniso_U_13
_atom_site_aniso_U_12
O1 0.0162(15) 0.0275(16) 0.0430(17) 0.0008(12) 0.0022(11) -0.0011(12)
O2 0.0178(14) 0.0262(15) 0.0349(15) -0.0011(12) 0.0033(11) 0.0038(12)
O3 0.0122(13) 0.0208(14) 0.0156(12) 0.0032(10) 0.0034(10) 0.0017(10)
O4 0.0182(13) 0.0248(15) 0.0195(13) 0.0017(11) 0.0025(10) 0.0004(11)
N1 0.0157(16) 0.0177(18) 0.0211(16) 0.0012(14) 0.0032(12) -0.0016(13)
N2 0.0188(16) 0.0205(18) 0.0167(15) -0.0011(13) 0.0006(12) -0.0027(13)
C1 0.020(2) 0.026(2) 0.0101(18) -0.0015(16) 0.0030(15) 0.0004(18)
C2 0.021(2) 0.027(2) 0.0160(19) -0.0036(17) 0.0035(16) -0.0024(17)
C3 0.019(2) 0.023(2) 0.0102(17) -0.0009(15) 0.0004(14) 0.0031(16)
C4 0.0127(19) 0.022(2) 0.0202(19) -0.0003(16) 0.0014(15) -0.0001(15)
C5 0.019(2) 0.021(2) 0.0163(19) 0.0029(16) 0.0024(15) -0.0005(16)
C6 0.018(2) 0.021(2) 0.0149(18) 0.0013(16) 0.0057(15) -0.0003(15)
C7 0.0148(19) 0.022(2) 0.0156(19) -0.0002(16) 0.0051(15) -0.0001(15)
C8 0.0136(19) 0.023(2) 0.0109(17) 0.0005(15) 0.0026(14) -0.0002(15)
C9 0.0141(19) 0.017(2) 0.025(2) 0.0001(17) -0.0005(15) -0.0014(15)
C10 0.027(2) 0.026(2) 0.024(2) -0.0061(18) 0.0042(17) 0.0014(17)
C11 0.036(2) 0.019(2) 0.031(2) -0.0069(19) -0.0004(19) 0.0029(18)
C12 0.023(2) 0.025(2) 0.037(2) 0.0018(19) -0.0053(18) -0.0044(18)
C13 0.021(2) 0.031(2) 0.031(2) 0.0062(19) 0.0048(17) -0.0025(17)
C14 0.017(2) 0.027(2) 0.022(2) -0.0034(17) 0.0036(16) 0.0006(16)
C15 0.0152(19) 0.025(2) 0.025(2) 0.0036(17) 0.0000(15) 0.0024(16)
C16 0.028(2) 0.016(2) 0.024(2) 0.0021(16) -0.0026(16) -0.0012(16)
C17 0.021(2) 0.020(2) 0.024(2) 0.0008(17) 0.0022(16) -0.0048(16)
C18 0.0173(19) 0.022(2) 0.0203(19) 0.0003(16) 0.0055(15) 0.0009(16)
C19 0.020(2) 0.023(2) 0.023(2) -0.0035(17) 0.0021(16) -0.0034(16)
C20 0.0178(19) 0.023(2) 0.0158(18) -0.0017(16) 0.0049(15) 0.0003(16)
C21 0.014(2) 0.029(2) 0.0190(19) -0.0009(17) 0.0071(15) -0.0009(16)
C22 0.019(2) 0.036(2) 0.020(2) -0.0008(18) 0.0058(16) -0.0075(17)
C23 0.024(2) 0.047(3) 0.020(2) -0.001(2) 0.0020(17) -0.0127(19)
C24 0.016(2) 0.052(3) 0.025(2) 0.009(2) -0.0049(16) -0.003(2)
C25 0.022(2) 0.038(3) 0.033(2) 0.009(2) 0.0010(18) 0.0034(18)
C26 0.021(2) 0.031(2) 0.020(2) 0.0008(18) 0.0018(16) 0.0023(17)

loop_
_atom_type_symbol
_atom_type_description
_atom_type_scat_dispersion_real
_atom_type_scat_dispersion_imag
_atom_type_scat_source
C C 0.0033 0.0016 'International Tables Vol C Tables 4.2.6.8 and 6.1.1.4'
H H 0.0000 0.0000 'International Tables Vol C Tables 4.2.6.8 and 6.1.1.4'
N N 0.0061 0.0033 'International Tables Vol C Tables 4.2.6.8 and 6.1.1.4'
O O 0.0106 0.0060 'International Tables Vol C Tables 4.2.6.8 and 6.1.1.4'

loop_
_geom_angle_atom_site_label_1
_geom_angle_atom_site_label_2
_geom_angle_atom_site_label_3
_geom_angle
_geom_angle_site_symmetry_1
_geom_angle_site_symmetry_3
_geom_angle_publ_flag
C4 O3 C7 96.6(2) . . ?
C15 O4 C18 95.8(2) . . ?
C1 N1 C9 123.9(3) . . ?
C2 N1 C1 112.8(3) . . ?
C2 N1 C9 123.3(3) . . ?
C19 N2 C20 115.2(3) . . ?
C21 N2 C19 116.3(3) . . ?
C21 N2 C20 115.2(3) . . ?
O2 C1 N1 123.4(3) . . ?
O2 C1 C8 128.5(3) . . ?
N1 C1 C8 108.2(3) . . ?
O1 C2 N1 123.9(3) . . ?
O1 C2 C3 127.2(3) . . ?
N1 C2 C3 108.9(3) . . ?
C2 C3 H3 112.2 . . ?
C2 C3 C4 112.6(3) . . ?
C2 C3 C8 105.0(3) . . ?
C4 C3 H3 112.2 . . ?
C8 C3 H3 112.2 . . ?
C8 C3 C4 101.9(2) . . ?
O3 C4 C3 101.3(2) . . ?
O3 C4 H4 113.7 . . ?
O3 C4 C5 104.7(2) . . ?
C3 C4 H4 113.7 . . ?
C5 C4 C3 108.6(3) . . ?
C5 C4 H4 113.7 . . ?
C4 C5 H5 112.8 . . ?
C4 C5 C6 99.6(3) . . ?
C4 C5 C15 117.3(3) . . ?
C6 C5 H5 112.8 . . ?
C15 C5 H5 112.8 . . ?
C15 C5 C6 100.0(3) . . ?
C5 C6 H6 112.9 . . ?
C7 C6 C5 103.1(2) . . ?
C7 C6 H6 112.9 . . ?
C7 C6 C18 111.9(3) . . ?
C18 C6 C5 102.1(3) . . ?
C18 C6 H6 112.9 . . ?
O3 C7 C6 103.8(2) . . ?
O3 C7 C8 101.3(2) . . ?
O3 C7 C20 111.8(3) . . ?
C6 C7 C8 106.9(3) . . ?
C20 C7 C6 115.0(3) . . ?
C20 C7 C8 116.6(3) . . ?
C1 C8 C3 105.1(3) . . ?
C1 C8 C7 114.0(3) . . ?
C1 C8 H8 112.0 . . ?
C3 C8 C7 100.9(3) . . ?
C3 C8 H8 112.0 . . ?
C7 C8 H8 112.0 . . ?
C10 C9 N1 119.7(3) . . ?
C14 C9 N1 119.5(3) . . ?
C14 C9 C10 120.8(3) . . ?
C9 C10 H10 120.3 . . ?
C11 C10 C9 119.5(3) . . ?
C11 C10 H10 120.3 . . ?
C10 C11 H11 119.8 . . ?
C10 C11 C12 120.4(4) . . ?
C12 C11 H11 119.8 . . ?
C11 C12 H12 120.0 . . ?
C13 C12 C11 119.9(4) . . ?
C13 C12 H12 120.0 . . ?
C12 C13 H13 120.1 . . ?
C12 C13 C14 119.8(4) . . ?
C14 C13 H13 120.1 . . ?
C9 C14 C13 119.5(3) . . ?
C9 C14 H14 120.2 . . ?
C13 C14 H14 120.2 . . ?
O4 C15 C5 102.7(3) . . ?
O4 C15 H15 115.2 . . ?
O4 C15 C16 101.2(3) . . ?
C5 C15 H15 115.2 . . ?
C16 C15 C5 105.7(3) . . ?
C16 C15 H15 115.2 . . ?
C15 C16 H16 127.2 . . ?
C17 C16 C15 105.7(3) . . ?
C17 C16 H16 127.2 . . ?
C16 C17 H17 127.1 . . ?
C16 C17 C18 105.8(3) . . ?
C18 C17 H17 127.1 . . ?
O4 C18 C6 101.9(2) . . ?
O4 C18 C17 100.8(3) . . ?
O4 C18 C19 112.4(3) . . ?
C17 C18 C6 105.6(3) . . ?
C19 C18 C6 113.9(3) . . ?
C19 C18 C17 120.0(3) . . ?
N2 C19 C18 112.7(3) . . ?
N2 C19 H19A 109.0 . . ?
N2 C19 H19B 109.0 . . ?
C18 C19 H19A 109.0 . . ?
C18 C19 H19B 109.0 . . ?
H19A C19 H19B 107.8 . . ?
N2 C20 C7 113.6(3) . . ?
N2 C20 H20A 108.8 . . ?
N2 C20 H20B 108.8 . . ?
C7 C20 H20A 108.8 . . ?
C7 C20 H20B 108.8 . . ?
H20A C20 H20B 107.7 . . ?
C22 C21 N2 120.8(3) . . ?
C22 C21 C26 117.2(3) . . ?
C26 C21 N2 122.0(3) . . ?
C21 C22 H22 119.7 . . ?
C23 C22 C21 120.7(4) . . ?
C23 C22 H22 119.7 . . ?
C22 C23 H23 119.2 . . ?
C22 C23 C24 121.6(4) . . ?
C24 C23 H23 119.2 . . ?
C23 C24 H24 120.9 . . ?
C25 C24 C23 118.2(3) . . ?
C25 C24 H24 120.9 . . ?
C24 C25 H25 119.4 . . ?
C26 C25 C24 121.3(4) . . ?
C26 C25 H25 119.4 . . ?
C21 C26 H26 119.5 . . ?
C25 C26 C21 121.0(3) . . ?
C25 C26 H26 119.5 . . ?

loop_
_geom_bond_atom_site_label_1
_geom_bond_atom_site_label_2
_geom_bond_distance
_geom_bond_site_symmetry_2
_geom_bond_publ_flag
O1 C2 1.216(4) . ?
O2 C1 1.216(4) . ?
O3 C4 1.441(3) . ?
O3 C7 1.449(3) . ?
O4 C15 1.442(4) . ?
O4 C18 1.453(4) . ?
N1 C1 1.405(4) . ?
N1 C2 1.385(4) . ?
N1 C9 1.434(4) . ?
N2 C19 1.468(4) . ?
N2 C20 1.476(4) . ?
N2 C21 1.421(4) . ?
C1 C8 1.505(5) . ?
C2 C3 1.503(5) . ?
C3 H3 0.9800 . ?
C3 C4 1.549(4) . ?
C3 C8 1.543(4) . ?
C4 H4 0.9800 . ?
C4 C5 1.532(4) . ?
C5 H5 0.9800 . ?
C5 C6 1.554(4) . ?
C5 C15 1.550(5) . ?
C6 H6 0.9800 . ?
C6 C7 1.526(4) . ?
C6 C18 1.546(4) . ?
C7 C8 1.550(4) . ?
C7 C20 1.508(4) . ?
C8 H8 0.9800 . ?
C9 C10 1.386(5) . ?
C9 C14 1.380(4) . ?
C10 H10 0.9300 . ?
C10 C11 1.379(5) . ?
C11 H11 0.9300 . ?
C11 C12 1.388(5) . ?
C12 H12 0.9300 . ?
C12 C13 1.383(5) . ?
C13 H13 0.9300 . ?
C13 C14 1.397(5) . ?
C14 H14 0.9300 . ?
C15 H15 0.9800 . ?
C15 C16 1.527(5) . ?
C16 H16 0.9300 . ?
C16 C17 1.323(4) . ?
C17 H17 0.9300 . ?
C17 C18 1.518(5) . ?
C18 C19 1.505(4) . ?
C19 H19A 0.9700 . ?
C19 H19B 0.9700 . ?
C20 H20A 0.9700 . ?
C20 H20B 0.9700 . ?
C21 C22 1.406(4) . ?
C21 C26 1.407(5) . ?
C22 H22 0.9300 . ?
C22 C23 1.382(5) . ?
C23 H23 0.9300 . ?
C23 C24 1.386(5) . ?
C24 H24 0.9300 . ?
C24 C25 1.382(5) . ?
C25 H25 0.9300 . ?
C25 C26 1.382(4) . ?
C26 H26 0.9300 . ?

loop_
_geom_torsion_atom_site_label_1
_geom_torsion_atom_site_label_2
_geom_torsion_atom_site_label_3
_geom_torsion_atom_site_label_4
_geom_torsion
_geom_torsion_site_symmetry_1
_geom_torsion_site_symmetry_2
_geom_torsion_site_symmetry_3
_geom_torsion_site_symmetry_4
_geom_torsion_publ_flag
O1 C2 C3 C4 68.8(4) . . . . ?
O1 C2 C3 C8 178.9(3) . . . . ?
O2 C1 C8 C3 -179.8(3) . . . . ?
O2 C1 C8 C7 -70.2(4) . . . . ?
O3 C4 C5 C6 35.9(3) . . . . ?
O3 C4 C5 C15 -70.7(3) . . . . ?
O3 C7 C8 C1 -76.1(3) . . . . ?
O3 C7 C8 C3 36.0(3) . . . . ?
O3 C7 C20 N2 -72.5(4) . . . . ?
O4 C15 C16 C17 31.7(3) . . . . ?
O4 C18 C19 N2 65.4(4) . . . . ?
N1 C1 C8 C3 0.0(3) . . . . ?
N1 C1 C8 C7 109.6(3) . . . . ?
N1 C2 C3 C4 -110.2(3) . . . . ?
N1 C2 C3 C8 -0.1(3) . . . . ?
N1 C9 C10 C11 -179.9(3) . . . . ?
N1 C9 C14 C13 178.7(3) . . . . ?
N2 C21 C22 C23 176.2(3) . . . . ?
N2 C21 C26 C25 -174.8(3) . . . . ?
C1 N1 C2 O1 -179.0(3) . . . . ?
C1 N1 C2 C3 0.1(4) . . . . ?
C1 N1 C9 C10 -64.0(4) . . . . ?
C1 N1 C9 C14 116.8(3) . . . . ?
C2 N1 C1 O2 179.7(3) . . . . ?
C2 N1 C1 C8 0.0(3) . . . . ?
C2 N1 C9 C10 115.1(3) . . . . ?
C2 N1 C9 C14 -64.1(4) . . . . ?
C2 C3 C4 O3 77.6(3) . . . . ?
C2 C3 C4 C5 -172.5(3) . . . . ?
C2 C3 C8 C1 0.1(3) . . . . ?
C2 C3 C8 C7 -118.7(3) . . . . ?
C3 C4 C5 C6 -71.7(3) . . . . ?
C3 C4 C5 C15 -178.2(3) . . . . ?
C4 O3 C7 C6 52.1(3) . . . . ?
C4 O3 C7 C8 -58.6(3) . . . . ?
C4 O3 C7 C20 176.6(3) . . . . ?
C4 C3 C8 C1 117.7(3) . . . . ?
C4 C3 C8 C7 -1.0(3) . . . . ?
C4 C5 C6 C7 -3.0(3) . . . . ?
C4 C5 C6 C18 -119.1(3) . . . . ?
C4 C5 C15 O4 70.0(3) . . . . ?
C4 C5 C15 C16 175.7(3) . . . . ?
C5 C6 C7 O3 -30.3(3) . . . . ?
C5 C6 C7 C8 76.2(3) . . . . ?
C5 C6 C7 C20 -152.7(3) . . . . ?
C5 C6 C18 O4 34.2(3) . . . . ?
C5 C6 C18 C17 -70.7(3) . . . . ?
C5 C6 C18 C19 155.5(3) . . . . ?
C5 C15 C16 C17 -75.1(3) . . . . ?
C6 C5 C15 O4 -36.3(3) . . . . ?
C6 C5 C15 C16 69.3(3) . . . . ?
C6 C7 C8 C1 175.5(3) . . . . ?
C6 C7 C8 C3 -72.4(3) . . . . ?
C6 C7 C20 N2 45.5(4) . . . . ?
C6 C18 C19 N2 -49.8(4) . . . . ?
C7 O3 C4 C3 57.7(3) . . . . ?
C7 O3 C4 C5 -55.2(3) . . . . ?
C7 C6 C18 O4 -75.5(3) . . . . ?
C7 C6 C18 C17 179.6(3) . . . . ?
C7 C6 C18 C19 45.8(4) . . . . ?
C8 C3 C4 O3 -34.4(3) . . . . ?
C8 C3 C4 C5 75.5(3) . . . . ?
C8 C7 C20 N2 171.7(3) . . . . ?
C9 N1 C1 O2 -1.1(5) . . . . ?
C9 N1 C1 C8 179.1(3) . . . . ?
C9 N1 C2 O1 1.8(5) . . . . ?
C9 N1 C2 C3 -179.1(3) . . . . ?
C9 C10 C11 C12 1.5(5) . . . . ?
C10 C9 C14 C13 -0.5(5) . . . . ?
C10 C11 C12 C13 -1.2(5) . . . . ?
C11 C12 C13 C14 0.1(5) . . . . ?
C12 C13 C14 C9 0.8(5) . . . . ?
C14 C9 C10 C11 -0.6(5) . . . . ?
C15 O4 C18 C6 -57.0(3) . . . . ?
C15 O4 C18 C17 51.7(3) . . . . ?
C15 O4 C18 C19 -179.3(3) . . . . ?
C15 C5 C6 C7 117.1(3) . . . . ?
C15 C5 C6 C18 0.9(3) . . . . ?
C15 C16 C17 C18 1.5(3) . . . . ?
C16 C17 C18 O4 -34.0(3) . . . . ?
C16 C17 C18 C6 71.7(3) . . . . ?
C16 C17 C18 C19 -158.0(3) . . . . ?
C17 C18 C19 N2 -176.4(3) . . . . ?
C18 O4 C15 C5 58.4(3) . . . . ?
C18 O4 C15 C16 -50.7(3) . . . . ?
C18 C6 C7 O3 78.7(3) . . . . ?
C18 C6 C7 C8 -174.7(3) . . . . ?
C18 C6 C7 C20 -43.6(4) . . . . ?
C19 N2 C20 C7 -49.4(4) . . . . ?
C19 N2 C21 C22 37.3(4) . . . . ?
C19 N2 C21 C26 -145.9(3) . . . . ?
C20 N2 C19 C18 51.7(4) . . . . ?
C20 N2 C21 C22 176.6(3) . . . . ?
C20 N2 C21 C26 -6.6(4) . . . . ?
C20 C7 C8 C1 45.3(4) . . . . ?
C20 C7 C8 C3 157.5(3) . . . . ?
C21 N2 C19 C18 -169.1(3) . . . . ?
C21 N2 C20 C7 170.9(3) . . . . ?
C21 C22 C23 C24 -0.9(5) . . . . ?
C22 C21 C26 C25 2.0(5) . . . . ?
C22 C23 C24 C25 1.2(5) . . . . ?
C23 C24 C25 C26 0.1(5) . . . . ?
C24 C25 C26 C21 -1.8(5) . . . . ?
C26 C21 C22 C23 -0.7(5) . . . . ?
